data_4132081
loop_
_publ_author_name
'Purdum, Geoffrey E.'
'Telesz, Nicholas G.'
'Jarolimek, Karol'
'Ryno, Sean M.'
'Gessner, Thomas'
'Davy, Nicholas C.'
'Petty, 2nd, Anthony J'
'Zhen, Yonggang'
'Shu, Ying'
'Facchetti, Antonio'
'Collis, Gavin E.'
'Hu, Wenping'
'Wu, Chao'
'Anthony, John E.'
'Weitz, R. Thomas'
'Risko, Chad'
'Loo, Yueh-Lin'

_publ_section_title
;
 Presence of Short Intermolecular Contacts Screens for Kinetic Stability
 in Packing Polymorphs.
;
_journal_issue 24
_journal_name_full 'Journal of the American Chemical Society'
_journal_page_first 7519
_journal_page_last 7525
_journal_paper_doi 10.1021/jacs.8b01421
_journal_volume 140
_journal_year 2018
_chemical_formula_sum 'C24 H24 Cl2 N2 O4'
_chemical_formula_weight 475.35
_chemical_name_common GEP1
_space_group_crystal_system triclinic
_space_group_IT_number 2
_space_group_name_Hall '-P 1'
_space_group_name_H-M_alt 'P -1'
_atom_sites_solution_hydrogens geom
_audit_creation_method SHELXL-2014
_cell_angle_alpha 79.390(19)
_cell_angle_beta 83.33(3)
_cell_angle_gamma 88.51(2)
_cell_formula_units_Z 1
_cell_length_a 4.641(2)
_cell_length_b 8.2418(17)
_cell_length_c 14.425(4)
_cell_measurement_reflns_used 5858
_cell_measurement_temperature 100(2)
_cell_measurement_theta_max 72.1850
_cell_measurement_theta_min 3.1345
_cell_volume 538.6(3)
_computing_cell_refinement 'SAINT V8.34A (Bruker AXS Inc., 2013)'
_computing_data_collection 'Bruker Instrument Service (Bruker AXS Inc.)'
_computing_data_reduction 'SAINT V8.34A (Bruker AXS Inc., 2013)'
_computing_structure_refinement 'SHELXL-2014 (Sheldrick, 2014)'
_computing_structure_solution 'SHELXL-2014 (Sheldrick, 2014)'
_diffrn_ambient_temperature 100(2)
_diffrn_detector_area_resol_mean 10.4167
_diffrn_measured_fraction_theta_full 0.964
_diffrn_measured_fraction_theta_max 0.964
_diffrn_measurement_device_type 'Bruker Photon 100 CMOS'
_diffrn_radiation_type CuK\a
_diffrn_radiation_wavelength 1.54178
_diffrn_reflns_av_R_equivalents 0.0371
_diffrn_reflns_av_unetI/netI 0.0354
_diffrn_reflns_Laue_measured_fraction_full 0.964
_diffrn_reflns_Laue_measured_fraction_max 0.964
_diffrn_reflns_limit_h_max 5
_diffrn_reflns_limit_h_min -5
_diffrn_reflns_limit_k_max 9
_diffrn_reflns_limit_k_min -9
_diffrn_reflns_limit_l_max 17
_diffrn_reflns_limit_l_min -17
_diffrn_reflns_number 6581
_diffrn_reflns_point_group_measured_fraction_full 0.964
_diffrn_reflns_point_group_measured_fraction_max 0.964
_diffrn_reflns_theta_full 67.679
_diffrn_reflns_theta_max 66.593
_diffrn_reflns_theta_min 3.137
_diffrn_source 'ImuS micro--focus source'
_exptl_absorpt_coefficient_mu 3.010
_exptl_absorpt_correction_T_max 0.7536
_exptl_absorpt_correction_T_min 0.4576
_exptl_absorpt_correction_type multi-scan
_exptl_absorpt_process_details 'SADABS V2014/5 (Bruker AXS Inc.)'
_exptl_crystal_density_diffrn 1.465
_exptl_crystal_density_method 'not measured'
_exptl_crystal_description rod
_exptl_crystal_F_000 248
_exptl_crystal_size_max 0.385
_exptl_crystal_size_mid 0.112
_exptl_crystal_size_min 0.077
_refine_diff_density_max 0.409
_refine_diff_density_min -0.301
_refine_diff_density_rms 0.065
_refine_ls_extinction_method none
_refine_ls_goodness_of_fit_ref 1.066
_refine_ls_hydrogen_treatment constr
_refine_ls_matrix_type full
_refine_ls_number_parameters 146
_refine_ls_number_reflns 1848
_refine_ls_number_restraints 0
_refine_ls_restrained_S_all 1.066
_refine_ls_R_factor_all 0.0354
_refine_ls_R_factor_gt 0.0346
_refine_ls_shift/su_max 0.001
_refine_ls_shift/su_mean 0.000
_refine_ls_structure_factor_coef Fsqd
_refine_ls_weighting_details 'w=1/[\s^2^(Fo^2^)+(0.0526P)^2^+0.2766P] where P=(Fo^2^+2Fc^2^)/3'
_refine_ls_weighting_scheme calc
_refine_ls_wR_factor_gt 0.0930
_refine_ls_wR_factor_ref 0.0936
_reflns_Friedel_coverage 0.000
_reflns_number_gt 1790
_reflns_number_total 1848
_reflns_threshold_expression 'I > 2\s(I)'
_cod_data_source_file ja8b01421_si_002.cif
_cod_data_source_block cu_PDJGEP_0m
_cod_original_cell_volume 538.7(3)
_cod_database_code 4132081
_shelx_space_group_comment
;
The symmetry employed for this shelxl refinement is uniquely defined
by the following loop, which should always be used as a source of
symmetry information in preference to the above space-group names.
They are only intended as comments.
;
_shelxl_version_number 2014-3

loop_
_space_group_symop_operation_xyz
'x, y, z'
'-x, -y, -z'

loop_
_atom_site_label
_atom_site_type_symbol
_atom_site_fract_x
_atom_site_fract_y
_atom_site_fract_z
_atom_site_U_iso_or_equiv
_atom_site_adp_type
_atom_site_occupancy
_atom_site_site_symmetry_order
_atom_site_calc_flag
_atom_site_refinement_flags_posn
_atom_site_refinement_flags_adp
Cl1 Cl -0.19540(8) 0.09511(4) 0.69997(2) 0.01720(16) Uani 1 1 d . .
N1 N 0.6949(3) 0.37343(15) 0.34396(9) 0.0143(3) Uani 1 1 d . .
O1 O 0.3123(2) 0.50091(13) 0.41411(8) 0.0175(3) Uani 1 1 d . .
C1 C 0.2210(3) -0.07470(18) 0.60363(11) 0.0128(3) Uani 1 1 d . .
O2 O 1.0915(3) 0.25106(13) 0.28052(8) 0.0182(3) Uani 1 1 d . .
C2 C 0.0817(3) 0.07343(19) 0.61233(11) 0.0136(3) Uani 1 1 d . .
C3 C 0.1639(3) 0.22029(18) 0.54865(11) 0.0136(3) Uani 1 1 d . .
H3 H 0.0629 0.3202 0.5547 0.016 Uiso 1 1 calc R U
C4 C 0.5440(3) 0.07372(19) 0.46849(11) 0.0128(3) Uani 1 1 d . .
C5 C 0.3878(3) 0.21983(18) 0.47823(11) 0.0131(3) Uani 1 1 d . .
C6 C 0.4572(3) 0.37648(19) 0.41069(11) 0.0135(3) Uani 1 1 d . .
C7 C 0.8722(3) 0.23582(18) 0.33519(11) 0.0135(3) Uani 1 1 d . .
C8 C 0.7749(4) 0.52823(18) 0.27694(11) 0.0158(3) Uani 1 1 d . .
H8A H 0.9874 0.5436 0.2718 0.019 Uiso 1 1 calc R U
H8B H 0.6802 0.6225 0.3023 0.019 Uiso 1 1 calc R U
C9 C 0.6860(4) 0.52832(19) 0.17845(11) 0.0181(4) Uani 1 1 d . .
H9A H 0.7792 0.4339 0.1529 0.022 Uiso 1 1 calc R U
H9B H 0.4731 0.5150 0.1830 0.022 Uiso 1 1 calc R U
C10 C 0.7750(4) 0.6887(2) 0.11125(12) 0.0213(4) Uani 1 1 d . .
H10A H 0.9872 0.7029 0.1087 0.026 Uiso 1 1 calc R U
H10B H 0.6786 0.7823 0.1368 0.026 Uiso 1 1 calc R U
C11 C 0.6977(4) 0.6941(2) 0.01089(12) 0.0255(4) Uani 1 1 d . .
H11A H 0.7820 0.5957 -0.0127 0.031 Uiso 1 1 calc R U
H11B H 0.4843 0.6879 0.0131 0.031 Uiso 1 1 calc R U
C12 C 0.8039(5) 0.8475(2) -0.05865(13) 0.0362(5) Uani 1 1 d . .
H12A H 1.0161 0.8517 -0.0639 0.054 Uiso 1 1 calc R U
H12B H 0.7217 0.9457 -0.0360 0.054 Uiso 1 1 calc R U
H12C H 0.7425 0.8442 -0.1210 0.054 Uiso 1 1 calc R U

loop_
_atom_site_aniso_label
_atom_site_aniso_U_11
_atom_site_aniso_U_22
_atom_site_aniso_U_33
_atom_site_aniso_U_23
_atom_site_aniso_U_13
_atom_site_aniso_U_12
Cl1 0.0216(3) 0.0135(2) 0.0154(2) -0.00328(14) 0.00365(15) -0.00230(14)
N1 0.0198(7) 0.0100(6) 0.0131(6) -0.0015(5) -0.0014(5) -0.0046(5)
O1 0.0221(6) 0.0113(6) 0.0185(6) -0.0020(4) -0.0007(5) -0.0011(4)
C1 0.0150(8) 0.0125(8) 0.0120(7) -0.0031(6) -0.0038(6) -0.0054(6)
O2 0.0212(7) 0.0141(6) 0.0182(6) -0.0025(4) 0.0023(5) -0.0051(4)
C2 0.0152(8) 0.0152(8) 0.0115(7) -0.0044(6) -0.0018(6) -0.0047(6)
C3 0.0169(8) 0.0110(7) 0.0143(7) -0.0039(6) -0.0039(6) -0.0028(6)
C4 0.0149(8) 0.0131(8) 0.0122(7) -0.0043(6) -0.0051(6) -0.0051(6)
C5 0.0165(8) 0.0114(7) 0.0129(7) -0.0033(6) -0.0049(6) -0.0048(6)
C6 0.0164(8) 0.0127(8) 0.0127(7) -0.0033(6) -0.0039(6) -0.0047(6)
C7 0.0174(8) 0.0123(8) 0.0119(7) -0.0035(6) -0.0031(6) -0.0053(6)
C8 0.0212(9) 0.0097(7) 0.0155(8) 0.0001(6) 0.0001(6) -0.0060(6)
C9 0.0236(9) 0.0147(8) 0.0158(8) -0.0015(6) -0.0017(7) -0.0055(6)
C10 0.0308(10) 0.0159(8) 0.0157(8) 0.0006(6) -0.0014(7) -0.0053(7)
C11 0.0367(11) 0.0224(9) 0.0163(9) -0.0004(7) -0.0022(7) -0.0035(7)
C12 0.0618(14) 0.0269(10) 0.0161(9) 0.0037(7) -0.0003(9) -0.0021(9)

loop_
_atom_type_symbol
_atom_type_description
_atom_type_scat_dispersion_real
_atom_type_scat_dispersion_imag
_atom_type_scat_source
C C 0.0181 0.0091 'International Tables Vol C Tables 4.2.6.8 and 6.1.1.4'
H H 0.0000 0.0000 'International Tables Vol C Tables 4.2.6.8 and 6.1.1.4'
O O 0.0492 0.0322 'International Tables Vol C Tables 4.2.6.8 and 6.1.1.4'
Cl Cl 0.3639 0.7018 'International Tables Vol C Tables 4.2.6.8 and 6.1.1.4'
N N 0.0311 0.0180 'International Tables Vol C Tables 4.2.6.8 and 6.1.1.4'

loop_
_geom_angle_atom_site_label_1
_geom_angle_atom_site_label_2
_geom_angle_atom_site_label_3
_geom_angle
_geom_angle_site_symmetry_1
_geom_angle_site_symmetry_3
C6 N1 C7 125.38(13) . .
C6 N1 C8 117.97(13) . .
C7 N1 C8 116.64(13) . .
C2 C1 C4 118.31(14) . 2_656
C2 C1 C7 122.93(15) . 2_656
C4 C1 C7 118.73(14) 2_656 2_656
C1 C2 C3 120.91(15) . .
C1 C2 Cl1 124.04(12) . .
C3 C2 Cl1 115.04(12) . .
C5 C3 C2 120.43(15) . .
C5 C3 H3 119.8 . .
C2 C3 H3 119.8 . .
C5 C4 C4 118.19(19) . 2_656
C5 C4 C1 120.65(15) . 2_656
C4 C4 C1 121.15(18) 2_656 2_656
C3 C5 C4 120.94(15) . .
C3 C5 C6 118.16(14) . .
C4 C5 C6 120.88(15) . .
O1 C6 N1 121.82(14) . .
O1 C6 C5 121.76(15) . .
N1 C6 C5 116.43(14) . .
O2 C7 N1 119.77(14) . .
O2 C7 C1 122.95(14) . 2_656
N1 C7 C1 117.28(14) . 2_656
N1 C8 C9 112.38(12) . .
N1 C8 H8A 109.1 . .
C9 C8 H8A 109.1 . .
N1 C8 H8B 109.1 . .
C9 C8 H8B 109.1 . .
H8A C8 H8B 107.9 . .
C10 C9 C8 110.81(13) . .
C10 C9 H9A 109.5 . .
C8 C9 H9A 109.5 . .
C10 C9 H9B 109.5 . .
C8 C9 H9B 109.5 . .
H9A C9 H9B 108.1 . .
C9 C10 C11 113.12(14) . .
C9 C10 H10A 109.0 . .
C11 C10 H10A 109.0 . .
C9 C10 H10B 109.0 . .
C11 C10 H10B 109.0 . .
H10A C10 H10B 107.8 . .
C12 C11 C10 113.84(16) . .
C12 C11 H11A 108.8 . .
C10 C11 H11A 108.8 . .
C12 C11 H11B 108.8 . .
C10 C11 H11B 108.8 . .
H11A C11 H11B 107.7 . .
C11 C12 H12A 109.5 . .
C11 C12 H12B 109.5 . .
H12A C12 H12B 109.5 . .
C11 C12 H12C 109.5 . .
H12A C12 H12C 109.5 . .
H12B C12 H12C 109.5 . .

loop_
_geom_bond_atom_site_label_1
_geom_bond_atom_site_label_2
_geom_bond_distance
_geom_bond_site_symmetry_2
Cl1 C2 1.7256(17) .
N1 C6 1.380(2) .
N1 C7 1.400(2) .
N1 C8 1.4790(19) .
O1 C6 1.217(2) .
C1 C2 1.386(2) .
C1 C4 1.416(2) 2_656
C1 C7 1.496(2) 2_656
O2 C7 1.207(2) .
C2 C3 1.410(2) .
C3 C5 1.367(2) .
C3 H3 0.9500 .
C4 C5 1.410(2) .
C4 C4 1.415(3) 2_656
C5 C6 1.485(2) .
C8 C9 1.525(2) .
C8 H8A 0.9900 .
C8 H8B 0.9900 .
C9 C10 1.524(2) .
C9 H9A 0.9900 .
C9 H9B 0.9900 .
C10 C11 1.524(2) .
C10 H10A 0.9900 .
C10 H10B 0.9900 .
C11 C12 1.516(3) .
C11 H11A 0.9900 .
C11 H11B 0.9900 .
C12 H12A 0.9800 .
C12 H12B 0.9800 .
C12 H12C 0.9800 .
